data_7008708
loop_
_publ_author_name
'Jantunen, Kimberly C.'
'Haftbaradaran, Farzad'
'Katz, Michael J.'
'Batchelor, Raymond J.'
'Schatte, Gabriele'
'Leznoff, Daniel B.'

_publ_section_title
;
 Synthesis and structure of diamido ether uranium(IV) and thorium(IV)
 halide "ate" complexes and their conversion to salt-free bis(alkyl)
 complexes.
;
_journal_issue 18
_journal_name_full 'Dalton transactions (Cambridge, England : 2003)'
_journal_page_first 3083
_journal_page_last 3091
_journal_paper_doi 10.1039/b506180f
_journal_year 2005
_chemical_absolute_configuration unk
_chemical_formula_moiety ' C20 H46 I3 Li1 N2 O3 Si2 U1 '
_chemical_formula_sum 'C20 H46 I3 Li N2 O3 Si2 U'
_chemical_formula_weight 1044.45
_chemical_name_systematic
;
?
;
_space_group_IT_number 7
_symmetry_cell_setting monoclinic
_symmetry_space_group_name_Hall 'P -2yac'
_symmetry_space_group_name_H-M 'P 1 n 1'
_atom_sites_solution_hydrogens geom
_atom_sites_solution_primary direct
_cell_angle_alpha 90
_cell_angle_beta 92.45(2)
_cell_angle_gamma 90
_cell_formula_units_Z 2
_cell_length_a 11.259(3)
_cell_length_b 13.222(4)
_cell_length_c 12.012(3)
_cell_measurement_reflns_used 32
_cell_measurement_temperature 293
_cell_measurement_theta_max 16
_cell_measurement_theta_min 15
_cell_volume 1786.5(8)
_computing_cell_refinement
;
NRC DIFRAC
;
_computing_data_collection
;
NRC DIFRAC
;
_computing_data_reduction
;
NRC DIFRAC
;
_computing_molecular_graphics
;
Ortep-3 (Farrugia 1997)
;
_computing_publication_material
;
CRYSTALS (Watkin et al 2003)
;
_computing_structure_refinement
;
CRYSTALS (Watkin et al 2003)
;
_computing_structure_solution
;
SIR92 (Altomare et al, 1994)
;
_diffrn_ambient_temperature 293
_diffrn_measured_fraction_theta_full 1.000
_diffrn_measured_fraction_theta_max 1.000
_diffrn_measurement_device_type 'Enraf-Nonius CAD4F'
_diffrn_measurement_method \w/2\q
_diffrn_radiation_monochromator graphite
_diffrn_radiation_type 'Mo K\a'
_diffrn_radiation_wavelength 0.709
_diffrn_reflns_av_R_equivalents 0.00
_diffrn_reflns_limit_h_max 13
_diffrn_reflns_limit_h_min -13
_diffrn_reflns_limit_k_max 15
_diffrn_reflns_limit_k_min -13
_diffrn_reflns_limit_l_max 14
_diffrn_reflns_limit_l_min -14
_diffrn_reflns_number 3335
_diffrn_reflns_theta_full 24.996
_diffrn_reflns_theta_max 24.996
_diffrn_reflns_theta_min 2.287
_diffrn_standards_decay_% 1.41
_diffrn_standards_interval_count 28
_diffrn_standards_interval_time 100
_diffrn_standards_number 2
_exptl_absorpt_coefficient_mu 6.959
_exptl_absorpt_correction_T_max 0.3236
_exptl_absorpt_correction_T_min 0.2539
_exptl_absorpt_correction_type psi-scan
_exptl_crystal_colour ' green '
_exptl_crystal_density_diffrn 1.942
_exptl_crystal_description ' plate '
_exptl_crystal_F_000 972
_exptl_crystal_size_max 0.36
_exptl_crystal_size_mid 0.15
_exptl_crystal_size_min 0.09
_refine_diff_density_max 0.77
_refine_diff_density_min -0.46
_refine_ls_abs_structure_details 'Flack, 0 Friedel-pairs'
_refine_ls_abs_structure_Flack 0.023(17)
_refine_ls_extinction_method None
_refine_ls_goodness_of_fit_ref 1.0276
_refine_ls_hydrogen_treatment mixed
_refine_ls_matrix_type full
_refine_ls_number_parameters 188
_refine_ls_number_reflns 1673
_refine_ls_number_restraints 2
_refine_ls_R_factor_all 0.1241
_refine_ls_R_factor_gt 0.0337
_refine_ls_shift/su_max 0.001620
_refine_ls_structure_factor_coef F
_refine_ls_weighting_details
;
w=1/[\s^2^(Fo) + (0.025Fo)^2^]
;
_refine_ls_weighting_scheme calc
_refine_ls_wR_factor_all 0.0468
_refine_ls_wR_factor_gt 0.0380
_refine_ls_wR_factor_ref 0.0380
_reflns_limit_h_max 13
_reflns_limit_h_min -13
_reflns_limit_k_max 15
_reflns_limit_k_min 0
_reflns_limit_l_max 14
_reflns_limit_l_min -14
_reflns_number_gt 1673
_reflns_number_total 3294
_reflns_threshold_expression I>2.50u(I)
_cod_data_source_file b506180f.txt
_cod_data_source_block '[tBuNON]UI3Li(THF)2'
_cod_depositor_comments
;
The following automatic conversions were performed:
'_atom_site_refinement_disorder_assembly' tag replaced with
'_atom_site_disorder_assembly'.

'_atom_site_refinement_disorder_group'
tag replaced with '_atom_site_disorder_group'.

Automatic conversion script
Id: cif_correct_tags 1383 2010-08-28 14:59:44Z saulius 

The following automatic conversions were performed:
'_symmetry_cell_setting' value 'Monoclinic' changed to 'monoclinic'
according to '/home/saulius/struct/CIF-dictionaries/cif_core.dic'
dictionary named 'cif_core.dic' version 2.4.1 from 2010-06-29.

Automatic conversion script
Id: cif_fix_enum 1527 2010-12-29 10:47:43Z saulius 
;
_cod_original_sg_symbol_H-M 'P 1 n 1 '
_cod_original_formula_sum ' C20 H46 I3 Li1 N2 O3 Si2 U1 '
_cod_database_code 7008708

loop_
_symmetry_equiv_pos_as_xyz
x,y,z
x+1/2,-y,z+1/2

loop_
_atom_site_label
_atom_site_type_symbol
_atom_site_fract_x
_atom_site_fract_y
_atom_site_fract_z
_atom_site_U_iso_or_equiv
_atom_site_occupancy
_atom_site_adp_type
_atom_site_refinement_flags_posn
_atom_site_refinement_flags_adp
_atom_site_refinement_flags_occupancy
_atom_site_disorder_assembly
_atom_site_disorder_group
_atom_site_attached_hydrogens
U1 U 0.6976(3) 0.24808(9) 0.0176(3) 0.0517 1.0000 Uani . . . . . .
I1 I 0.5912(3) 0.07013(16) -0.1314(3) 0.0906 1.0000 Uani . . . . . .
I2 I 0.6633(3) 0.09986(15) 0.2161(3) 0.0817 1.0000 Uani . . . . . .
I3 I 0.7200(4) 0.38570(19) -0.1830(3) 0.1067 1.0000 Uani . . . . . .
Si1 Si 0.6494(8) 0.4265(5) 0.1798(7) 0.0734 1.0000 Uani . . . . . .
Si2 Si 0.9193(6) 0.3465(5) 0.1418(6) 0.0646 1.0000 Uani . . . . . .
N1 N 0.5701(16) 0.3519(14) 0.0875(14) 0.0618 1.0000 Uani . . . . . .
N2 N 0.8911(14) 0.2523(14) 0.0480(13) 0.0605 1.0000 Uani . . . . . .
O1 O 0.7774(15) 0.3715(12) 0.1589(15) 0.0780 1.0000 Uani . . . . . .
O2 O 0.7381(16) -0.1430(14) 0.0537(17) 0.1024 1.0000 Uani . . . . . .
O3 O 0.4612(17) -0.1082(12) 0.0828(17) 0.1043 1.0000 Uani . . . . . .
C1 C 0.665(3) 0.562(2) 0.145(3) 0.143(13) 1.0000 Uiso . . . . . .
C2 C 0.619(3) 0.410(2) 0.330(2) 0.111(10) 1.0000 Uiso . . . . . .
C3 C 0.989(3) 0.4555(19) 0.086(2) 0.096(9) 1.0000 Uiso . . . . . .
C4 C 0.989(3) 0.314(2) 0.274(2) 0.122(11) 1.0000 Uiso . . . . . .
C5 C 0.435(3) 0.358(2) 0.061(3) 0.103(10) 1.0000 Uiso . . . . . .
C6 C 0.402(4) 0.291(3) -0.029(4) 0.181(17) 1.0000 Uiso . . . . . .
C7 C 0.372(3) 0.328(2) 0.159(3) 0.133(12) 1.0000 Uiso . . . . . .
C8 C 0.402(4) 0.465(3) 0.039(3) 0.183(18) 1.0000 Uiso . . . . . .
C9 C 0.981(2) 0.192(2) -0.010(2) 0.071(7) 1.0000 Uiso . . . . . .
C10 C 0.924(3) 0.116(2) -0.083(2) 0.113(11) 1.0000 Uiso . . . . . .
C11 C 1.068(3) 0.141(3) 0.074(3) 0.143(13) 1.0000 Uiso . . . . . .
C12 C 1.057(3) 0.253(2) -0.081(3) 0.125(11) 1.0000 Uiso . . . . . .
C13 C 0.774(3) -0.185(3) -0.047(3) 0.124(11) 1.0000 Uiso . . . . . .
C14 C 0.896(4) -0.229(3) -0.014(3) 0.175(17) 1.0000 Uiso . . . . . .
C15 C 0.915(4) -0.215(3) 0.099(3) 0.145(13) 1.0000 Uiso . . . . . .
C16 C 0.814(3) -0.166(2) 0.144(3) 0.119(11) 1.0000 Uiso . . . . . .
C17 C 0.356(3) -0.054(3) 0.080(3) 0.133(12) 1.0000 Uiso . . . . . .
C18 C 0.251(3) -0.121(2) 0.061(3) 0.119(11) 1.0000 Uiso . . . . . .
C19 C 0.304(3) -0.215(2) 0.035(3) 0.121(11) 1.0000 Uiso . . . . . .
C20 C 0.430(3) -0.207(2) 0.081(2) 0.100(9) 1.0000 Uiso . . . . . .
Li1 Li 0.607(6) -0.056(4) 0.066(5) 0.116(18) 1.0000 Uiso . . . . . .
H11 H 0.682 0.567 0.068 0.17(3) 1.0000 Uiso R . . . . .
H12 H 0.727 0.593 0.188 0.17(3) 1.0000 Uiso R . . . . .
H13 H 0.592 0.596 0.157 0.17(3) 1.0000 Uiso R . . . . .
H21 H 0.613 0.341 0.348 0.11(3) 1.0000 Uiso R . . . . .
H22 H 0.681 0.441 0.375 0.11(3) 1.0000 Uiso R . . . . .
H23 H 0.546 0.443 0.343 0.11(3) 1.0000 Uiso R . . . . .
H31 H 0.951 0.4722 0.016 0.08(3) 1.0000 Uiso R . . . . .
H32 H 1.070 0.4411 0.076 0.08(3) 1.0000 Uiso R . . . . .
H33 H 0.982 0.5108 0.136 0.08(3) 1.0000 Uiso R . . . . .
H41 H 0.950 0.256 0.301 0.13(3) 1.0000 Uiso R . . . . .
H42 H 1.071 0.298 0.266 0.13(3) 1.0000 Uiso R . . . . .
H43 H 0.983 0.368 0.326 0.13(3) 1.0000 Uiso R . . . . .
H61 H 0.318 0.299 -0.043 0.17(2) 1.0000 Uiso R . . . . .
H62 H 0.442 0.309 -0.095 0.17(2) 1.0000 Uiso R . . . . .
H63 H 0.419 0.222 -0.011 0.17(2) 1.0000 Uiso R . . . . .
H71 H 0.289 0.332 0.143 0.11(2) 1.0000 Uiso R . . . . .
H72 H 0.393 0.373 0.219 0.11(2) 1.0000 Uiso R . . . . .
H73 H 0.393 0.261 0.180 0.11(2) 1.0000 Uiso R . . . . .
H81 H 0.319 0.469 0.021 0.19(2) 1.0000 Uiso R . . . . .
H82 H 0.421 0.507 0.102 0.19(2) 1.0000 Uiso R . . . . .
H83 H 0.445 0.488 -0.023 0.19(2) 1.0000 Uiso R . . . . .
H101 H 0.984 0.079 -0.119 0.11(2) 1.0000 Uiso R . . . . .
H102 H 0.871 0.145 -0.137 0.11(2) 1.0000 Uiso R . . . . .
H103 H 0.881 0.071 -0.038 0.11(2) 1.0000 Uiso R . . . . .
H111 H 1.125 0.102 0.037 0.14(2) 1.0000 Uiso R . . . . .
H112 H 1.108 0.191 0.118 0.14(2) 1.0000 Uiso R . . . . .
H113 H 1.025 0.098 0.121 0.14(2) 1.0000 Uiso R . . . . .
H121 H 1.112 0.211 -0.118 0.11(2) 1.0000 Uiso R . . . . .
H122 H 1.099 0.300 -0.035 0.11(2) 1.0000 Uiso R . . . . .
H123 H 1.009 0.288 -0.136 0.11(2) 1.0000 Uiso R . . . . .
H131 H 0.779 -0.137 -0.106 0.16(3) 1.0000 Uiso R . . . . .
H132 H 0.719 -0.237 -0.070 0.16(3) 1.0000 Uiso R . . . . .
H141 H 0.955 -0.198 -0.057 0.21(3) 1.0000 Uiso R . . . . .
H142 H 0.896 -0.300 -0.027 0.21(3) 1.0000 Uiso R . . . . .
H151 H 0.979 -0.168 0.107 0.18(3) 1.0000 Uiso R . . . . .
H152 H 0.936 -0.276 0.137 0.18(3) 1.0000 Uiso R . . . . .
H161 H 0.835 -0.109 0.189 0.15(3) 1.0000 Uiso R . . . . .
H162 H 0.776 -0.215 0.189 0.15(3) 1.0000 Uiso R . . . . .
H171 H 0.348 -0.020 0.149 0.17(3) 1.0000 Uiso R . . . . .
H172 H 0.358 -0.005 0.022 0.17(3) 1.0000 Uiso R . . . . .
H181 H 0.205 -0.125 0.125 0.15(3) 1.0000 Uiso R . . . . .
H182 H 0.202 -0.097 0.000 0.15(3) 1.0000 Uiso R . . . . .
H191 H 0.262 -0.268 0.069 0.15(3) 1.0000 Uiso R . . . . .
H192 H 0.304 -0.225 -0.044 0.15(3) 1.0000 Uiso R . . . . .
H201 H 0.481 -0.245 0.036 0.13(3) 1.0000 Uiso R . . . . .
H202 H 0.434 -0.234 0.154 0.13(3) 1.0000 Uiso R . . . . .

loop_
_atom_site_aniso_label
_atom_site_aniso_U_11
_atom_site_aniso_U_22
_atom_site_aniso_U_33
_atom_site_aniso_U_23
_atom_site_aniso_U_13
_atom_site_aniso_U_12
U1 0.0419(3) 0.0619(4) 0.0509(4) 0.0009(4) -0.0007(3) 0.0013(5)
I1 0.0990(16) 0.0999(14) 0.0710(11) -0.0136(12) -0.0182(10) -0.0170(13)
I2 0.112(2) 0.0718(12) 0.0612(13) 0.0083(10) 0.0048(13) -0.0097(13)
I3 0.109(2) 0.129(2) 0.0825(16) 0.0446(14) 0.0054(15) 0.0134(16)
Si1 0.066(5) 0.062(4) 0.093(5) -0.010(4) 0.008(4) 0.007(4)
Si2 0.048(4) 0.087(5) 0.058(4) 0.005(4) -0.003(3) -0.010(4)
N1 0.042(11) 0.084(13) 0.059(11) 0.002(10) 0.003(9) 0.016(10)
N2 0.048(9) 0.068(11) 0.066(11) 0.013(11) 0.008(8) 0.028(12)
O1 0.064(12) 0.070(11) 0.100(13) -0.014(10) -0.006(10) -0.019(10)
O2 0.079(14) 0.107(14) 0.118(15) -0.015(12) -0.020(12) 0.025(11)
O3 0.071(13) 0.057(11) 0.183(19) -0.003(11) -0.004(13) 0.007(9)

loop_
_atom_type_symbol
_atom_type_scat_dispersion_real
_atom_type_scat_dispersion_imag
_atom_type_scat_Cromer_Mann_a1
_atom_type_scat_Cromer_Mann_b1
_atom_type_scat_Cromer_Mann_a2
_atom_type_scat_Cromer_Mann_b2
_atom_type_scat_Cromer_Mann_a3
_atom_type_scat_Cromer_Mann_b3
_atom_type_scat_Cromer_Mann_a4
_atom_type_scat_Cromer_Mann_b4
_atom_type_scat_Cromer_Mann_c
_atom_type_scat_source
'U ' -10.6730 9.6540 36.0228 0.5293 23.4128 3.3253 14.9491 16.0927 4.1880 100.6130 13.3966 International_Tables_Vol_IV_Table_2.2B
'I ' -0.7260 1.8120 20.1472 4.3470 18.9949 0.3814 7.5138 27.7660 2.2735 66.8777 4.0712 International_Tables_Vol_IV_Table_2.2B
'Si ' 0.0720 0.0710 6.2915 2.4386 3.0353 32.3337 1.9891 0.6785 1.5410 81.6938 1.1407 International_Tables_Vol_IV_Table_2.2B
'O ' 0.0080 0.0060 3.0485 13.2771 2.2868 5.7011 1.5463 0.3239 0.8670 32.9089 0.2508 International_Tables_Vol_IV_Table_2.2B
'N ' 0.0040 0.0030 12.2126 0.0057 3.1322 9.8933 2.0125 28.9975 1.1663 0.5826 -11.5290 International_Tables_Vol_IV_Table_2.2B
'C ' 0.0020 0.0020 2.3100 20.8439 1.0200 10.2075 1.5886 0.5687 0.8650 51.6512 0.2156 International_Tables_Vol_IV_Table_2.2B
'Li ' 0.0000 0.0000 1.1282 3.9546 0.7508 1.0524 0.6175 85.3906 0.4653 168.2610 0.0377 International_Tables_Vol_IV_Table_2.2B
'H ' 0.0000 0.0000 0.4930 10.5109 0.3229 26.1257 0.1402 3.1424 0.0408 57.7998 0.0030 International_Tables_Vol_IV_Table_2.2B

loop_
_geom_angle_atom_site_label_1
_geom_angle_site_symmetry_1
_geom_angle_atom_site_label_2
_geom_angle_site_symmetry_2
_geom_angle_atom_site_label_3
_geom_angle_site_symmetry_3
_geom_angle
_geom_angle_publ_flag
O1 . U1 . N2 . 62.9(6) yes
O1 . U1 . N1 . 63.2(6) yes
N2 . U1 . N1 . 125.8(7) yes
O1 . U1 . I3 . 96.2(4) yes
N2 . U1 . I3 . 90.1(4) yes
N1 . U1 . I3 . 90.4(5) yes
O1 . U1 . I2 . 86.8(4) yes
N2 . U1 . I2 . 92.5(4) yes
N1 . U1 . I2 . 89.8(5) yes
I3 . U1 . I2 . 176.74(9) yes
O1 . U1 . I1 . 171.6(4) yes
N2 . U1 . I1 . 117.5(5) yes
N1 . U1 . I1 . 116.6(5) yes
I3 . U1 . I1 . 92.23(8) yes
I2 . U1 . I1 . 84.79(6) yes
Li1 . I1 . U1 . 87.4(11) yes
Li1 . I2 . U1 . 90.1(12) yes
C2 . Si1 . C1 . 110.8(14) yes
C2 . Si1 . O1 . 107.2(13) yes
C1 . Si1 . O1 . 107.5(14) yes
C2 . Si1 . N1 . 116.8(12) yes
C1 . Si1 . N1 . 117.6(13) yes
O1 . Si1 . N1 . 94.7(9) yes
C4 . Si2 . C3 . 110.2(14) yes
C4 . Si2 . O1 . 109.1(13) yes
C3 . Si2 . O1 . 109.0(12) yes
C4 . Si2 . N2 . 118.2(12) yes
C3 . Si2 . N2 . 114.5(10) yes
O1 . Si2 . N2 . 94.3(8) yes
C5 . N1 . U1 . 128.0(18) yes
C5 . N1 . Si1 . 125.8(18) yes
U1 . N1 . Si1 . 106.3(9) yes
C9 . N2 . U1 . 126.8(15) yes
C9 . N2 . Si2 . 126.3(15) yes
U1 . N2 . Si2 . 106.6(8) yes
Si1 . O1 . Si2 . 165.1(11) yes
Si1 . O1 . U1 . 95.8(7) yes
Si2 . O1 . U1 . 96.1(8) yes
Li1 . O2 . C16 . 122(3) yes
Li1 . O2 . C13 . 124(3) yes
C16 . O2 . C13 . 114(2) yes
Li1 . O3 . C20 . 127(3) yes
Li1 . O3 . C17 . 125(2) yes
C20 . O3 . C17 . 106(2) yes
H13 . C1 . H12 . 109.476 no
H13 . C1 . H11 . 109.476 no
H12 . C1 . H11 . 109.476 no
H13 . C1 . Si1 . 109.068 no
H12 . C1 . Si1 . 111.357 no
H11 . C1 . Si1 . 107.956 no
H23 . C2 . H22 . 109.476 no
H23 . C2 . H21 . 109.475 no
H22 . C2 . H21 . 109.476 no
H23 . C2 . Si1 . 107.687 no
H22 . C2 . Si1 . 110.008 no
H21 . C2 . Si1 . 110.689 no
H33 . C3 . H32 . 109.476 no
H33 . C3 . H31 . 109.475 no
H32 . C3 . H31 . 109.476 no
H33 . C3 . Si2 . 109.749 no
H32 . C3 . Si2 . 109.099 no
H31 . C3 . Si2 . 109.552 no
H43 . C4 . H42 . 109.476 no
H43 . C4 . H41 . 109.476 no
H42 . C4 . H41 . 109.476 no
H43 . C4 . Si2 . 110.538 no
H42 . C4 . Si2 . 110.248 no
H41 . C4 . Si2 . 107.597 no
C8 . C5 . C7 . 106(3) yes
C8 . C5 . C6 . 114(3) yes
C7 . C5 . C6 . 109(3) yes
C8 . C5 . N1 . 109(3) yes
C7 . C5 . N1 . 109(3) yes
C6 . C5 . N1 . 110(3) yes
H63 . C6 . H62 . 109.476 no
H63 . C6 . H61 . 109.476 no
H62 . C6 . H61 . 109.476 no
H63 . C6 . C5 . 111.542 no
H62 . C6 . C5 . 110.395 no
H61 . C6 . C5 . 106.416 no
H73 . C7 . H72 . 109.476 no
H73 . C7 . H71 . 109.476 no
H72 . C7 . H71 . 109.476 no
H73 . C7 . C5 . 110.167 no
H72 . C7 . C5 . 109.257 no
H71 . C7 . C5 . 108.973 no
H83 . C8 . H82 . 109.476 no
H83 . C8 . H81 . 109.476 no
H82 . C8 . H81 . 109.476 no
H83 . C8 . C5 . 107.706 no
H82 . C8 . C5 . 111.398 no
H81 . C8 . C5 . 109.275 no
C12 . C9 . C11 . 105(3) yes
C12 . C9 . C10 . 106(2) yes
C11 . C9 . C10 . 110(2) yes
C12 . C9 . N2 . 113(2) yes
C11 . C9 . N2 . 111(2) yes
C10 . C9 . N2 . 111(2) yes
H103 . C10 . H102 . 109.476 no
H103 . C10 . H101 . 109.476 no
H102 . C10 . H101 . 109.476 no
H103 . C10 . C9 . 108.228 no
H102 . C10 . C9 . 111.697 no
H101 . C10 . C9 . 108.453 no
H113 . C11 . H112 . 109.476 no
H113 . C11 . H111 . 109.476 no
H112 . C11 . H111 . 109.476 no
H113 . C11 . C9 . 108.861 no
H112 . C11 . C9 . 108.895 no
H111 . C11 . C9 . 110.638 no
H123 . C12 . H122 . 109.476 no
H123 . C12 . H121 . 109.476 no
H122 . C12 . H121 . 109.476 no
H123 . C12 . C9 . 109.885 no
H122 . C12 . C9 . 108.099 no
H121 . C12 . C9 . 110.407 no
H132 . C13 . H131 . 109.467 no
H132 . C13 . C14 . 111.021 no
H131 . C13 . C14 . 111.489 no
H132 . C13 . O2 . 108.986 no
H131 . C13 . O2 . 113.439 no
C14 . C13 . O2 . 102(3) yes
H142 . C14 . H141 . 109.467 no
H142 . C14 . C15 . 107.117 no
H141 . C14 . C15 . 113.291 no
H142 . C14 . C13 . 109.858 no
H141 . C14 . C13 . 109.494 no
C15 . C14 . C13 . 108(4) yes
H152 . C15 . H151 . 109.467 no
H152 . C15 . C16 . 112.860 no
H151 . C15 . C16 . 106.278 no
H152 . C15 . C14 . 111.911 no
H151 . C15 . C14 . 105.812 no
C16 . C15 . C14 . 110(4) yes
H162 . C16 . H161 . 109.467 no
H162 . C16 . O2 . 108.231 no
H161 . C16 . O2 . 113.005 no
H162 . C16 . C15 . 107.009 no
H161 . C16 . C15 . 112.921 no
O2 . C16 . C15 . 106(3) yes
H172 . C17 . H171 . 109.467 no
H172 . C17 . C18 . 109.473 no
H171 . C17 . C18 . 108.265 no
H172 . C17 . O3 . 108.590 no
H171 . C17 . O3 . 109.397 no
C18 . C17 . O3 . 112(3) yes
H182 . C18 . H181 . 109.467 no
H182 . C18 . C19 . 110.666 no
H181 . C18 . C19 . 111.875 no
H182 . C18 . C17 . 110.722 no
H181 . C18 . C17 . 111.701 no
C19 . C18 . C17 . 102(3) yes
H192 . C19 . H191 . 109.467 no
H192 . C19 . C20 . 110.048 no
H191 . C19 . C20 . 111.691 no
H192 . C19 . C18 . 111.098 no
H191 . C19 . C18 . 109.294 no
C20 . C19 . C18 . 105(3) yes
H202 . C20 . H201 . 109.467 no
H202 . C20 . O3 . 109.674 no
H201 . C20 . O3 . 110.336 no
H202 . C20 . C19 . 109.059 no
H201 . C20 . C19 . 110.070 no
O3 . C20 . C19 . 108(3) yes
O3 . Li1 . O2 . 120(3) yes
O3 . Li1 . I1 . 107(3) yes
O2 . Li1 . I1 . 108(3) yes
O3 . Li1 . I2 . 113(3) yes
O2 . Li1 . I2 . 110(3) yes
I1 . Li1 . I2 . 96.3(17) yes

loop_
_geom_bond_atom_site_label_1
_geom_bond_site_symmetry_1
_geom_bond_atom_site_label_2
_geom_bond_site_symmetry_2
_geom_bond_distance
_geom_bond_publ_flag
U1 . O1 . 2.494(16) yes
U1 . N2 . 2.194(16) yes
U1 . N1 . 2.179(17) yes
U1 . I3 . 3.039(3) yes
U1 . I2 . 3.123(2) yes
U1 . I1 . 3.161(2) yes
I1 . Li1 . 2.90(6) yes
I2 . Li1 . 2.79(6) yes
Si1 . C2 . 1.86(3) yes
Si1 . C1 . 1.85(3) yes
Si1 . O1 . 1.643(19) yes
Si1 . N1 . 1.707(19) yes
Si2 . C4 . 1.80(3) yes
Si2 . C3 . 1.78(3) yes
Si2 . O1 . 1.654(19) yes
Si2 . N2 . 1.701(19) yes
N1 . C5 . 1.55(4) yes
N2 . C9 . 1.49(3) yes
O2 . Li1 . 1.88(6) yes
O2 . C16 . 1.39(3) yes
O2 . C13 . 1.41(3) yes
O3 . Li1 . 1.80(6) yes
O3 . C20 . 1.36(3) yes
O3 . C17 . 1.39(4) yes
C1 . H13 . 0.950 no
C1 . H12 . 0.950 no
C1 . H11 . 0.950 no
C2 . H23 . 0.950 no
C2 . H22 . 0.950 no
C2 . H21 . 0.950 no
C3 . H33 . 0.950 no
C3 . H32 . 0.950 no
C3 . H31 . 0.950 no
C4 . H43 . 0.950 no
C4 . H42 . 0.950 no
C4 . H41 . 0.950 no
C5 . C8 . 1.48(4) yes
C5 . C7 . 1.45(4) yes
C5 . C6 . 1.44(5) yes
C6 . H63 . 0.950 no
C6 . H62 . 0.950 no
C6 . H61 . 0.950 no
C7 . H73 . 0.950 no
C7 . H72 . 0.950 no
C7 . H71 . 0.950 no
C8 . H83 . 0.950 no
C8 . H82 . 0.950 no
C8 . H81 . 0.950 no
C9 . C12 . 1.47(4) yes
C9 . C11 . 1.54(4) yes
C9 . C10 . 1.47(4) yes
C10 . H103 . 0.950 no
C10 . H102 . 0.950 no
C10 . H101 . 0.950 no
C11 . H113 . 0.950 no
C11 . H112 . 0.950 no
C11 . H111 . 0.950 no
C12 . H123 . 0.950 no
C12 . H122 . 0.950 no
C12 . H121 . 0.950 no
C13 . H132 . 0.950 no
C13 . H131 . 0.950 no
C13 . C14 . 1.54(5) yes
C14 . H142 . 0.950 no
C14 . H141 . 0.950 no
C14 . C15 . 1.38(5) yes
C15 . H152 . 0.950 no
C15 . H151 . 0.950 no
C15 . C16 . 1.43(4) yes
C16 . H162 . 0.950 no
C16 . H161 . 0.950 no
C17 . H172 . 0.950 no
C17 . H171 . 0.950 no
C17 . C18 . 1.49(4) yes
C18 . H182 . 0.950 no
C18 . H181 . 0.950 no
C18 . C19 . 1.43(4) yes
C19 . H192 . 0.950 no
C19 . H191 . 0.950 no
C19 . C20 . 1.50(4) yes
C20 . H202 . 0.950 no
C20 . H201 . 0.950 no
